data_7018813
loop_
_publ_author_name
'Cadranel, Alejandro'
'Albor\'es, Pablo'
'Yamazaki, Shiori'
'Kleiman, Valeria D.'
'Baraldo, Luis M.'

_publ_section_title
;
 Efficient energy transfer via the cyanide bridge in dinuclear complexes
 containing Ru(ii) polypyridine moieties.
;
_journal_issue 17
_journal_name_full 'Dalton transactions (Cambridge, England : 2003)'
_journal_page_first 5343
_journal_page_last 5350
_journal_paper_doi 10.1039/c2dt11869f
_journal_volume 41
_journal_year 2012
_chemical_formula_sum 'C55 H39 Cr N11 O5 P Ru'
_chemical_formula_weight 1118.01
_chemical_name_systematic
;
?
;
_space_group_IT_number 2
_symmetry_cell_setting triclinic
_symmetry_space_group_name_Hall '-P 1'
_symmetry_space_group_name_H-M 'P -1'
_atom_sites_solution_hydrogens geom
_atom_sites_solution_primary direct
_atom_sites_solution_secondary difmap
_audit_creation_method SHELXL-97
_cell_angle_alpha 101.840(2)
_cell_angle_beta 96.3190(10)
_cell_angle_gamma 114.081(2)
_cell_formula_units_Z 2
_cell_length_a 12.9762(2)
_cell_length_b 13.3785(2)
_cell_length_c 17.4059(3)
_cell_measurement_reflns_used 16335
_cell_measurement_temperature 293(2)
_cell_measurement_theta_max 28.9621
_cell_measurement_theta_min 3.6828
_cell_volume 2635.77(9)
_computing_structure_refinement 'SHELXL-97 (Sheldrick, 1997)'
_diffrn_ambient_temperature 293(2)
_diffrn_detector_area_resol_mean 16.1158
_diffrn_measured_fraction_theta_full 0.994
_diffrn_measured_fraction_theta_max 0.994
_diffrn_measurement_device_type 'Xcalibur, Eos, Gemini'
_diffrn_measurement_method '\w scans'
_diffrn_radiation_monochromator graphite
_diffrn_radiation_source 'Enhance (Mo) X-ray Source'
_diffrn_radiation_type 'Mo K\a'
_diffrn_radiation_wavelength 0.7107
_diffrn_reflns_av_R_equivalents 0.0278
_diffrn_reflns_av_sigmaI/netI 0.0417
_diffrn_reflns_limit_h_max 16
_diffrn_reflns_limit_h_min -16
_diffrn_reflns_limit_k_max 16
_diffrn_reflns_limit_k_min -16
_diffrn_reflns_limit_l_max 22
_diffrn_reflns_limit_l_min -22
_diffrn_reflns_number 33560
_diffrn_reflns_theta_full 26.75
_diffrn_reflns_theta_max 26.75
_diffrn_reflns_theta_min 3.69
_exptl_absorpt_coefficient_mu 0.582
_exptl_absorpt_correction_T_max 1.00000
_exptl_absorpt_correction_T_min 0.78370
_exptl_absorpt_correction_type multi-scan
_exptl_absorpt_process_details
;
CrysAlisPro, Oxford Diffraction Ltd.,
Version 1.171.33.51 (release 27-10-2009 CrysAlis171 .NET)
(compiled Oct 27 2009,12:04:35)
Empirical absorption correction using spherical harmonics,
implemented in SCALE3 ABSPACK scaling algorithm.
;
_exptl_crystal_colour 'dark red'
_exptl_crystal_density_diffrn 1.409
_exptl_crystal_density_method 'not measured'
_exptl_crystal_description block
_exptl_crystal_F_000 1138
_exptl_crystal_size_max 0.59
_exptl_crystal_size_mid 0.50
_exptl_crystal_size_min 0.19
_refine_diff_density_max 0.752
_refine_diff_density_min -0.651
_refine_diff_density_rms 0.058
_refine_ls_extinction_method none
_refine_ls_goodness_of_fit_ref 0.961
_refine_ls_hydrogen_treatment constr
_refine_ls_matrix_type full
_refine_ls_number_parameters 673
_refine_ls_number_reflns 11131
_refine_ls_number_restraints 0
_refine_ls_restrained_S_all 0.961
_refine_ls_R_factor_all 0.0652
_refine_ls_R_factor_gt 0.0382
_refine_ls_shift/su_max 0.001
_refine_ls_shift/su_mean 0.000
_refine_ls_structure_factor_coef Fsqd
_refine_ls_weighting_details 'calc w=1/[\s^2^(Fo^2^)+(0.0668P)^2^+0.0000P] where P=(Fo^2^+2Fc^2^)/3'
_refine_ls_weighting_scheme calc
_refine_ls_wR_factor_gt 0.0969
_refine_ls_wR_factor_ref 0.1061
_reflns_number_gt 7759
_reflns_number_total 11131
_reflns_threshold_expression >2sigma(I)
_cod_data_source_file c2dt11869f.txt
_cod_data_source_block 4a
_cod_original_cell_volume 2635.77(7)
_cod_database_code 7018813

loop_
_symmetry_equiv_pos_as_xyz
'x, y, z'
'-x, -y, -z'

loop_
_atom_site_label
_atom_site_type_symbol
_atom_site_fract_x
_atom_site_fract_y
_atom_site_fract_z
_atom_site_U_iso_or_equiv
_atom_site_adp_type
_atom_site_occupancy
_atom_site_symmetry_multiplicity
_atom_site_calc_flag
_atom_site_refinement_flags
_atom_site_disorder_assembly
_atom_site_disorder_group
Ru1 Ru 0.647907(18) 0.221916(18) 0.376446(12) 0.03939(8) Uani 1 1 d . . .
Cr1 Cr 0.21117(4) 0.09975(4) 0.26618(2) 0.04278(12) Uani 1 1 d . . .
P1 P 0.76788(7) 0.50036(7) 0.06371(5) 0.0528(2) Uani 1 1 d . . .
N6 N 0.4736(2) 0.16705(19) 0.34801(13) 0.0439(5) Uani 1 1 d . . .
C23 C 0.6927(3) 0.1256(3) 0.10311(19) 0.0646(9) Uani 1 1 d . . .
H23 H 0.7034 0.1041 0.0514 0.078 Uiso 1 1 calc R . .
C27 C 0.2628(3) 0.0792(3) 0.15728(19) 0.0542(7) Uani 1 1 d . . .
C26 C 0.3789(2) 0.1435(2) 0.32325(16) 0.0455(6) Uani 1 1 d . . .
C29 C 0.1675(3) -0.0669(3) 0.26544(18) 0.0564(8) Uani 1 1 d . . .
C35 C 0.5400(4) 0.6015(4) 0.1546(2) 0.0856(12) Uani 1 1 d . . .
H35 H 0.5231 0.6635 0.1601 0.103 Uiso 1 1 calc R . .
N5 N 0.66053(19) 0.18808(18) 0.25689(12) 0.0412(5) Uani 1 1 d . . .
N1 N 0.66264(19) 0.38514(19) 0.40199(13) 0.0463(6) Uani 1 1 d . . .
N4 N 0.82213(18) 0.27382(18) 0.38774(13) 0.0423(5) Uani 1 1 d . . .
N2 N 0.64755(19) 0.2514(2) 0.49181(13) 0.0471(6) Uani 1 1 d . . .
N9 N -0.0446(3) 0.0294(3) 0.1706(2) 0.0936(11) Uani 1 1 d . . .
N8 N 0.2941(3) 0.0697(3) 0.09842(18) 0.0799(9) Uani 1 1 d . . .
C17 C 1.0166(3) 0.3486(3) 0.4600(2) 0.0637(9) Uani 1 1 d . . .
H17 H 1.0704 0.3856 0.5087 0.076 Uiso 1 1 calc R . .
C11 C 0.6545(2) 0.4253(3) 0.47948(17) 0.0504(7) Uani 1 1 d . . .
C20 C 0.8557(2) 0.2449(2) 0.31860(16) 0.0443(6) Uani 1 1 d . . .
C24 C 0.5878(3) 0.1192(3) 0.11485(17) 0.0571(8) Uani 1 1 d . . .
H24 H 0.5267 0.0943 0.0712 0.069 Uiso 1 1 calc R . .
C12 C 0.6548(3) 0.5302(3) 0.5056(2) 0.0725(10) Uani 1 1 d . . .
H12 H 0.6464 0.5551 0.5574 0.087 Uiso 1 1 calc R . .
C25 C 0.5739(2) 0.1498(2) 0.19160(16) 0.0480(7) Uani 1 1 d . . .
H25 H 0.5020 0.1442 0.1991 0.058 Uiso 1 1 calc R . .
C21 C 0.7649(2) 0.1967(2) 0.24460(16) 0.0450(6) Uani 1 1 d . . .
C18 C 1.0495(3) 0.3170(3) 0.3917(2) 0.0649(9) Uani 1 1 d . . .
H18 H 1.1261 0.3306 0.3933 0.078 Uiso 1 1 calc R . .
C19 C 0.9696(3) 0.2646(3) 0.31962(19) 0.0582(8) Uani 1 1 d . . .
H19 H 0.9916 0.2428 0.2724 0.070 Uiso 1 1 calc R . .
C34 C 0.4777(4) 0.5135(4) 0.1841(2) 0.0810(11) Uani 1 1 d . . .
H34 H 0.4191 0.5163 0.2095 0.097 Uiso 1 1 calc R . .
N3 N 0.6369(2) 0.0704(2) 0.39662(16) 0.0554(6) Uani 1 1 d . . .
C22 C 0.7816(3) 0.1640(3) 0.16820(18) 0.0593(8) Uani 1 1 d . . .
H22 H 0.8531 0.1682 0.1611 0.071 Uiso 1 1 calc R . .
N7 N 0.2738(3) 0.3619(3) 0.27931(18) 0.0798(9) Uani 1 1 d . . .
C15 C 0.6745(3) 0.4529(3) 0.3537(2) 0.0659(9) Uani 1 1 d . . .
H15 H 0.6804 0.4271 0.3013 0.079 Uiso 1 1 calc R . .
C33 C 0.5005(3) 0.4216(4) 0.1768(2) 0.0773(10) Uani 1 1 d . . .
H33 H 0.4567 0.3613 0.1961 0.093 Uiso 1 1 calc R . .
N10 N 0.1440(3) -0.1564(3) 0.2696(2) 0.0875(10) Uani 1 1 d . . .
C30 C 0.2531(3) 0.2693(3) 0.27412(17) 0.0520(7) Uani 1 1 d . . .
C10 C 0.6500(2) 0.3507(3) 0.53113(17) 0.0527(7) Uani 1 1 d . . .
C16 C 0.9022(3) 0.3251(3) 0.45649(18) 0.0535(7) Uani 1 1 d . . .
H16 H 0.8797 0.3456 0.5038 0.064 Uiso 1 1 calc R . .
C31 C 0.6531(3) 0.5071(3) 0.10938(18) 0.0565(8) Uani 1 1 d . . .
C37 C 0.7144(3) 0.3803(3) -0.02282(18) 0.0569(8) Uani 1 1 d . . .
C36 C 0.6284(3) 0.5997(3) 0.1164(2) 0.0718(10) Uani 1 1 d . . .
H36 H 0.6701 0.6595 0.0959 0.086 Uiso 1 1 calc R . .
C39 C 0.8430(3) 0.6266(2) 0.03358(17) 0.0544(7) Uani 1 1 d . . .
C5 C 0.6450(3) 0.0719(3) 0.4757(2) 0.0678(9) Uani 1 1 d . . .
C40 C 0.7901(4) 0.6437(3) -0.0330(2) 0.0786(11) Uani 1 1 d . . .
H40 H 0.7166 0.5897 -0.0616 0.094 Uiso 1 1 calc R . .
C9 C 0.6531(3) 0.3745(4) 0.6131(2) 0.0770(10) Uani 1 1 d . . .
H9 H 0.6538 0.4421 0.6410 0.092 Uiso 1 1 calc R . .
C13 C 0.6679(4) 0.5973(3) 0.4535(3) 0.0998(16) Uani 1 1 d . . .
H13 H 0.6696 0.6687 0.4704 0.120 Uiso 1 1 calc R . .
C41 C 0.8465(4) 0.7409(4) -0.0566(2) 0.0896(13) Uani 1 1 d . . .
H41 H 0.8106 0.7530 -0.1007 0.108 Uiso 1 1 calc R . .
C4 C 0.6489(4) -0.0172(4) 0.5022(3) 0.1030(15) Uani 1 1 d . . .
H4 H 0.6525 -0.0154 0.5562 0.124 Uiso 1 1 calc R . .
C32 C 0.5888(3) 0.4187(3) 0.1407(2) 0.0680(9) Uani 1 1 d . . .
H32 H 0.6059 0.3570 0.1372 0.082 Uiso 1 1 calc R . .
C7 C 0.6535(4) 0.1961(4) 0.6120(2) 0.0900(13) Uani 1 1 d . . .
H7 H 0.6565 0.1442 0.6394 0.108 Uiso 1 1 calc R . .
C42 C 0.9518(3) 0.7073(3) 0.0757(2) 0.0675(9) Uani 1 1 d . . .
H42 H 0.9875 0.6970 0.1208 0.081 Uiso 1 1 calc R . .
C38 C 0.7860(3) 0.3774(3) -0.0758(2) 0.0759(10) Uani 1 1 d . . .
H38 H 0.8567 0.4402 -0.0687 0.091 Uiso 1 1 calc R . .
C8 C 0.6549(4) 0.2947(5) 0.6521(2) 0.0999(15) Uani 1 1 d . . .
H8 H 0.6572 0.3093 0.7070 0.120 Uiso 1 1 calc R . .
C1 C 0.6342(3) -0.0192(3) 0.3435(3) 0.0788(11) Uani 1 1 d . . .
H1 H 0.6287 -0.0208 0.2895 0.095 Uiso 1 1 calc R . .
C6 C 0.6477(3) 0.1729(3) 0.52977(19) 0.0628(9) Uani 1 1 d . . .
C14 C 0.6783(4) 0.5597(3) 0.3781(3) 0.0979(15) Uani 1 1 d . . .
H14 H 0.6880 0.6050 0.3429 0.117 Uiso 1 1 calc R . .
C28 C 0.0462(3) 0.0536(3) 0.20545(18) 0.0585(8) Uani 1 1 d . . .
C2 C 0.6396(4) -0.1106(4) 0.3686(4) 0.1128(18) Uani 1 1 d . . .
H2 H 0.6379 -0.1727 0.3317 0.135 Uiso 1 1 calc R . .
C3 C 0.6476(5) -0.1066(4) 0.4491(4) 0.128(2) Uani 1 1 d . . .
H3 H 0.6520 -0.1662 0.4667 0.154 Uiso 1 1 calc R . .
C54 C 0.1643(3) 0.1190(3) 0.3761(2) 0.0545(7) Uani 1 1 d . . .
N11 N 0.1388(3) 0.1267(3) 0.43667(19) 0.0832(9) Uani 1 1 d . . .
C49 C 0.8677(3) 0.4870(3) 0.13647(19) 0.0584(8) Uani 1 1 d . . .
C48 C 0.6070(3) 0.2876(3) -0.0369(2) 0.0688(9) Uani 1 1 d . . .
H48 H 0.5562 0.2889 -0.0034 0.083 Uiso 1 1 calc R . .
C50 C 0.9224(3) 0.4198(3) 0.1139(3) 0.0783(11) Uani 1 1 d . . .
H50 H 0.9016 0.3735 0.0616 0.094 Uiso 1 1 calc R . .
C53 C 0.8964(4) 0.5536(3) 0.2145(2) 0.0811(11) Uani 1 1 d . . .
H53 H 0.8597 0.5990 0.2300 0.097 Uiso 1 1 calc R . .
C43 C 1.0077(4) 0.8034(3) 0.0506(2) 0.0838(11) Uani 1 1 d . . .
H43 H 1.0815 0.8576 0.0786 0.101 Uiso 1 1 calc R . .
C47 C 0.5762(4) 0.1932(3) -0.1012(2) 0.0805(11) Uani 1 1 d . . .
H47 H 0.5044 0.1309 -0.1106 0.097 Uiso 1 1 calc R . .
C46 C 0.6491(5) 0.1904(4) -0.1505(2) 0.0877(13) Uani 1 1 d . . .
H46 H 0.6280 0.1253 -0.1923 0.105 Uiso 1 1 calc R . .
C44 C 0.9548(4) 0.8189(3) -0.0153(2) 0.0885(13) Uani 1 1 d . . .
H44 H 0.9932 0.8836 -0.0320 0.106 Uiso 1 1 calc R . .
C45 C 0.7529(4) 0.2818(4) -0.1394(2) 0.0893(12) Uani 1 1 d . . .
H45 H 0.8015 0.2799 -0.1745 0.107 Uiso 1 1 calc R . .
C52 C 1.0372(4) 0.4876(5) 0.2465(4) 0.119(2) Uani 1 1 d . . .
H52 H 1.0955 0.4889 0.2835 0.143 Uiso 1 1 calc R . .
C55 C 0.9818(4) 0.5517(4) 0.2699(3) 0.1077(17) Uani 1 1 d . . .
H55 H 1.0006 0.5946 0.3232 0.129 Uiso 1 1 calc R . .
C51 C 1.0085(4) 0.4219(4) 0.1698(4) 0.1022(15) Uani 1 1 d . . .
H51 H 1.0468 0.3780 0.1546 0.123 Uiso 1 1 calc R . .
O4W O 0.8378(5) 0.7924(5) 0.2729(4) 0.248(3) Uani 1 1 d . . .
O1W O 0.0510(9) 0.7884(7) 0.4068(4) 0.307(4) Uani 1 1 d . . .
O5W O 0.7398(10) 0.8971(7) 0.1999(10) 0.432(8) Uani 1 1 d . . .
O3WA O 0.9103(11) 0.0481(13) 0.4541(8) 0.247(4) Uani 0.50 1 d P A 1
O3WB O 1.0604(12) 0.1412(15) 0.5798(9) 0.247(4) Uani 0.50 1 d P B 2
O2WA O 0.305(4) 0.131(3) 0.9311(13) 0.167(5) Uani 0.50 1 d P C 1
O2WB O 0.310(4) 0.146(3) 0.9622(14) 0.167(5) Uani 0.50 1 d P D 2

loop_
_atom_site_aniso_label
_atom_site_aniso_U_11
_atom_site_aniso_U_22
_atom_site_aniso_U_33
_atom_site_aniso_U_23
_atom_site_aniso_U_13
_atom_site_aniso_U_12
Ru1 0.03425(12) 0.04361(13) 0.04018(13) 0.01192(9) -0.00045(8) 0.01904(10)
Cr1 0.0354(2) 0.0475(3) 0.0432(2) 0.0112(2) -0.00033(18) 0.0189(2)
P1 0.0562(5) 0.0478(4) 0.0499(4) 0.0169(3) 0.0027(4) 0.0192(4)
N6 0.0409(13) 0.0466(13) 0.0434(12) 0.0137(10) 0.0032(10) 0.0196(11)
C23 0.079(2) 0.069(2) 0.0441(17) 0.0086(15) 0.0140(16) 0.033(2)
C27 0.0492(17) 0.0588(19) 0.0503(18) 0.0086(14) -0.0022(14) 0.0261(15)
C26 0.0374(15) 0.0493(16) 0.0444(15) 0.0115(12) 0.0021(12) 0.0163(13)
C29 0.061(2) 0.0529(19) 0.0541(18) 0.0107(15) 0.0048(15) 0.0283(16)
C35 0.091(3) 0.093(3) 0.083(3) 0.012(2) 0.004(2) 0.060(3)
N5 0.0413(12) 0.0384(12) 0.0426(12) 0.0096(10) 0.0019(10) 0.0189(10)
N1 0.0406(13) 0.0473(13) 0.0460(13) 0.0086(11) -0.0062(10) 0.0206(11)
N4 0.0373(12) 0.0443(13) 0.0482(13) 0.0137(10) 0.0023(10) 0.0220(11)
N2 0.0360(12) 0.0609(15) 0.0423(12) 0.0184(11) -0.0005(10) 0.0196(12)
N9 0.0597(19) 0.124(3) 0.091(2) 0.007(2) -0.0089(17) 0.052(2)
N8 0.074(2) 0.117(3) 0.0532(17) 0.0198(17) 0.0103(15) 0.048(2)
C17 0.0397(16) 0.079(2) 0.065(2) 0.0156(17) -0.0064(15) 0.0254(17)
C11 0.0367(15) 0.0560(18) 0.0500(17) 0.0015(14) -0.0047(12) 0.0219(14)
C20 0.0410(15) 0.0434(15) 0.0523(16) 0.0121(12) 0.0068(12) 0.0238(13)
C24 0.066(2) 0.0529(18) 0.0427(16) 0.0058(13) -0.0030(14) 0.0237(16)
C12 0.068(2) 0.069(2) 0.066(2) -0.0139(18) -0.0155(17) 0.0391(19)
C25 0.0445(16) 0.0462(16) 0.0466(16) 0.0082(13) -0.0029(12) 0.0189(14)
C21 0.0448(16) 0.0427(15) 0.0508(16) 0.0129(12) 0.0094(12) 0.0228(13)
C18 0.0385(16) 0.083(2) 0.080(2) 0.0259(19) 0.0080(16) 0.0327(17)
C19 0.0501(18) 0.067(2) 0.066(2) 0.0166(16) 0.0122(15) 0.0342(17)
C34 0.068(2) 0.109(3) 0.066(2) 0.021(2) 0.0095(19) 0.042(3)
N3 0.0476(14) 0.0519(15) 0.0685(16) 0.0215(13) -0.0003(12) 0.0246(12)
C22 0.0586(19) 0.066(2) 0.0571(19) 0.0117(16) 0.0158(15) 0.0326(17)
N7 0.107(3) 0.0602(19) 0.073(2) 0.0181(15) 0.0340(18) 0.0347(19)
C15 0.080(2) 0.0552(19) 0.0583(19) 0.0174(16) -0.0045(17) 0.0299(18)
C33 0.068(2) 0.088(3) 0.069(2) 0.027(2) 0.0139(19) 0.026(2)
N10 0.116(3) 0.061(2) 0.085(2) 0.0210(17) 0.018(2) 0.040(2)
C30 0.0567(18) 0.0565(19) 0.0433(16) 0.0126(14) 0.0131(13) 0.0255(16)
C10 0.0397(15) 0.066(2) 0.0422(16) 0.0068(14) -0.0003(12) 0.0197(15)
C16 0.0449(16) 0.0645(19) 0.0487(16) 0.0114(14) 0.0017(13) 0.0259(16)
C31 0.0544(18) 0.0555(18) 0.0526(17) 0.0130(14) 0.0003(14) 0.0212(16)
C37 0.064(2) 0.0507(18) 0.0550(18) 0.0162(14) 0.0044(15) 0.0257(17)
C36 0.080(3) 0.066(2) 0.071(2) 0.0190(18) 0.0077(19) 0.036(2)
C39 0.065(2) 0.0450(16) 0.0453(16) 0.0145(13) 0.0012(14) 0.0192(15)
C5 0.056(2) 0.069(2) 0.079(2) 0.0389(19) -0.0032(17) 0.0250(18)
C40 0.088(3) 0.068(2) 0.070(2) 0.0274(19) -0.0106(19) 0.027(2)
C9 0.075(2) 0.093(3) 0.0466(19) 0.0040(19) 0.0067(17) 0.030(2)
C13 0.118(4) 0.060(2) 0.107(3) -0.007(2) -0.030(3) 0.053(3)
C41 0.129(4) 0.080(3) 0.067(2) 0.037(2) 0.006(2) 0.049(3)
C4 0.110(4) 0.087(3) 0.118(4) 0.058(3) -0.010(3) 0.043(3)
C32 0.078(2) 0.064(2) 0.064(2) 0.0240(17) 0.0179(18) 0.030(2)
C7 0.095(3) 0.113(3) 0.063(2) 0.050(2) 0.009(2) 0.038(3)
C42 0.077(2) 0.0536(19) 0.0572(19) 0.0173(16) 0.0005(17) 0.0175(18)
C38 0.072(2) 0.074(2) 0.067(2) 0.0100(19) 0.0057(19) 0.024(2)
C8 0.114(4) 0.126(4) 0.041(2) 0.025(2) 0.006(2) 0.038(3)
C1 0.075(2) 0.057(2) 0.100(3) 0.010(2) -0.009(2) 0.037(2)
C6 0.0545(19) 0.077(2) 0.0552(18) 0.0335(17) -0.0018(15) 0.0230(18)
C14 0.132(4) 0.057(2) 0.093(3) 0.016(2) -0.027(3) 0.045(3)
C28 0.0485(18) 0.070(2) 0.0560(18) 0.0104(15) -0.0026(14) 0.0325(17)
C2 0.121(4) 0.068(3) 0.149(5) 0.020(3) -0.012(3) 0.056(3)
C3 0.153(5) 0.085(3) 0.156(5) 0.050(3) -0.021(4) 0.067(4)
C54 0.0469(17) 0.0606(19) 0.0568(19) 0.0210(15) 0.0080(14) 0.0233(16)
N11 0.091(2) 0.103(2) 0.066(2) 0.0334(18) 0.0272(18) 0.045(2)
C49 0.0546(18) 0.0589(19) 0.062(2) 0.0327(16) 0.0074(15) 0.0196(16)
C48 0.079(2) 0.053(2) 0.065(2) 0.0163(16) 0.0078(18) 0.0219(19)
C50 0.072(2) 0.079(3) 0.094(3) 0.047(2) 0.015(2) 0.033(2)
C53 0.088(3) 0.082(3) 0.062(2) 0.031(2) -0.0023(19) 0.027(2)
C43 0.089(3) 0.056(2) 0.072(2) 0.0160(18) 0.005(2) 0.004(2)
C47 0.100(3) 0.051(2) 0.067(2) 0.0108(18) 0.001(2) 0.017(2)
C46 0.121(4) 0.062(2) 0.066(2) 0.0023(19) -0.003(3) 0.041(3)
C44 0.135(4) 0.056(2) 0.073(2) 0.031(2) 0.026(3) 0.034(3)
C45 0.103(3) 0.103(3) 0.063(2) 0.010(2) 0.013(2) 0.054(3)
C52 0.074(3) 0.125(4) 0.143(5) 0.093(4) -0.020(3) 0.014(3)
C55 0.106(4) 0.108(4) 0.077(3) 0.047(3) -0.021(3) 0.017(3)
C51 0.070(3) 0.113(4) 0.147(4) 0.082(4) 0.019(3) 0.042(3)
O4W 0.174(5) 0.189(5) 0.330(9) 0.001(5) -0.006(5) 0.079(4)
O1W 0.404(13) 0.279(8) 0.202(6) 0.137(6) 0.088(7) 0.078(8)
O5W 0.384(14) 0.214(8) 0.76(3) 0.159(11) 0.300(16) 0.131(9)
O3WA 0.190(8) 0.338(12) 0.261(10) 0.159(9) 0.118(7) 0.110(9)
O3WB 0.190(8) 0.338(12) 0.261(10) 0.159(9) 0.118(7) 0.110(9)
O2WA 0.274(7) 0.169(9) 0.136(15) 0.079(13) 0.148(16) 0.130(7)
O2WB 0.274(7) 0.169(9) 0.136(15) 0.079(13) 0.148(16) 0.130(7)

loop_
_atom_type_symbol
_atom_type_description
_atom_type_scat_dispersion_real
_atom_type_scat_dispersion_imag
_atom_type_scat_source
C C 0.0033 0.0016 'International Tables Vol C Tables 4.2.6.8 and 6.1.1.4'
H H 0.0000 0.0000 'International Tables Vol C Tables 4.2.6.8 and 6.1.1.4'
N N 0.0061 0.0033 'International Tables Vol C Tables 4.2.6.8 and 6.1.1.4'
O O 0.0106 0.0060 'International Tables Vol C Tables 4.2.6.8 and 6.1.1.4'
P P 0.1023 0.0942 'International Tables Vol C Tables 4.2.6.8 and 6.1.1.4'
Cr Cr 0.3209 0.6236 'International Tables Vol C Tables 4.2.6.8 and 6.1.1.4'
Ru Ru -1.2594 0.8363 'International Tables Vol C Tables 4.2.6.8 and 6.1.1.4'

loop_
_geom_angle_atom_site_label_1
_geom_angle_atom_site_label_2
_geom_angle_atom_site_label_3
_geom_angle
N2 Ru1 N6 90.97(9)
N2 Ru1 N4 97.21(9)
N6 Ru1 N4 171.79(8)
N2 Ru1 N1 79.33(9)
N6 Ru1 N1 86.90(9)
N4 Ru1 N1 94.06(9)
N2 Ru1 N5 175.07(8)
N6 Ru1 N5 93.33(8)
N4 Ru1 N5 78.52(8)
N1 Ru1 N5 103.29(9)
N2 Ru1 N3 79.23(10)
N6 Ru1 N3 94.72(9)
N4 Ru1 N3 87.37(9)
N1 Ru1 N3 158.53(10)
N5 Ru1 N3 97.99(9)
C28 Cr1 C29 90.56(13)
C28 Cr1 C54 91.74(12)
C29 Cr1 C54 86.69(12)
C28 Cr1 C30 89.86(13)
C29 Cr1 C30 176.41(12)
C54 Cr1 C30 89.73(12)
C28 Cr1 C26 177.75(12)
C29 Cr1 C26 88.86(12)
C54 Cr1 C26 90.40(11)
C30 Cr1 C26 90.86(12)
C28 Cr1 C27 90.00(12)
C29 Cr1 C27 92.42(12)
C54 Cr1 C27 178.05(11)
C30 Cr1 C27 91.14(12)
C26 Cr1 C27 87.85(11)
C37 P1 C31 111.20(15)
C37 P1 C39 108.42(14)
C31 P1 C39 111.25(15)
C37 P1 C49 108.99(15)
C31 P1 C49 108.03(15)
C39 P1 C49 108.91(14)
C26 N6 Ru1 170.1(2)
C22 C23 C24 119.2(3)
N8 C27 Cr1 178.2(3)
N6 C26 Cr1 173.8(3)
N10 C29 Cr1 176.1(3)
C34 C35 C36 120.9(4)
C25 N5 C21 117.8(2)
C25 N5 Ru1 126.7(2)
C21 N5 Ru1 115.23(17)
C15 N1 C11 117.5(3)
C15 N1 Ru1 129.0(2)
C11 N1 Ru1 113.42(18)
C16 N4 C20 118.4(2)
C16 N4 Ru1 126.1(2)
C20 N4 Ru1 115.30(17)
C10 N2 C6 122.0(3)
C10 N2 Ru1 119.00(18)
C6 N2 Ru1 119.0(2)
C18 C17 C16 119.0(3)
N1 C11 C12 121.4(3)
N1 C11 C10 114.9(2)
C12 C11 C10 123.7(3)
N4 C20 C19 120.9(3)
N4 C20 C21 115.4(2)
C19 C20 C21 123.7(3)
C25 C24 C23 119.2(3)
C13 C12 C11 118.8(3)
N5 C25 C24 122.5(3)
N5 C21 C22 121.3(3)
N5 C21 C20 114.1(2)
C22 C21 C20 124.6(3)
C17 C18 C19 120.0(3)
C18 C19 C20 119.1(3)
C33 C34 C35 120.7(4)
C1 N3 C5 119.1(3)
C1 N3 Ru1 127.6(2)
C5 N3 Ru1 112.9(2)
C23 C22 C21 119.8(3)
N1 C15 C14 122.9(3)
C34 C33 C32 119.5(4)
N7 C30 Cr1 178.3(3)
N2 C10 C9 119.8(3)
N2 C10 C11 113.0(2)
C9 C10 C11 127.1(3)
N4 C16 C17 122.7(3)
C36 C31 C32 119.2(3)
C36 C31 P1 121.5(3)
C32 C31 P1 119.4(3)
C38 C37 C48 118.8(3)
C38 C37 P1 118.2(3)
C48 C37 P1 122.9(3)
C31 C36 C35 118.8(4)
C42 C39 C40 119.6(3)
C42 C39 P1 121.1(2)
C40 C39 P1 119.3(3)
N3 C5 C4 121.7(4)
N3 C5 C6 115.7(3)
C4 C5 C6 122.6(4)
C41 C40 C39 120.0(4)
C8 C9 C10 118.1(4)
C14 C13 C12 120.1(3)
C44 C41 C40 119.8(3)
C3 C4 C5 119.2(4)
C33 C32 C31 120.9(3)
C8 C7 C6 119.6(4)
C39 C42 C43 119.7(3)
C45 C38 C37 120.3(4)
C7 C8 C9 121.3(4)
N3 C1 C2 120.7(4)
N2 C6 C7 119.1(4)
N2 C6 C5 112.8(3)
C7 C6 C5 128.1(3)
C13 C14 C15 119.2(4)
N9 C28 Cr1 178.5(4)
C3 C2 C1 118.8(4)
C4 C3 C2 120.5(4)
N11 C54 Cr1 178.0(3)
C53 C49 C50 120.3(3)
C53 C49 P1 118.2(3)
C50 C49 P1 121.2(3)
C47 C48 C37 119.5(4)
C49 C50 C51 119.6(4)
C49 C53 C55 118.7(4)
C44 C43 C42 120.1(4)
C46 C47 C48 120.8(4)
C47 C46 C45 120.6(4)
C41 C44 C43 120.8(3)
C46 C45 C38 120.0(4)
C51 C52 C55 120.7(4)
C52 C55 C53 120.4(5)
C52 C51 C50 120.3(5)

loop_
_geom_bond_atom_site_label_1
_geom_bond_atom_site_label_2
_geom_bond_distance
Ru1 N2 1.966(2)
Ru1 N6 2.037(2)
Ru1 N4 2.049(2)
Ru1 N1 2.060(2)
Ru1 N5 2.076(2)
Ru1 N3 2.078(2)
Cr1 C28 2.058(3)
Cr1 C29 2.061(3)
Cr1 C54 2.068(3)
Cr1 C30 2.075(3)
Cr1 C26 2.076(3)
Cr1 C27 2.082(3)
P1 C37 1.789(3)
P1 C31 1.789(3)
P1 C39 1.792(3)
P1 C49 1.799(3)
N6 C26 1.144(3)
C23 C22 1.366(4)
C23 C24 1.370(5)
C27 N8 1.145(4)
C29 N10 1.129(4)
C35 C34 1.367(6)
C35 C36 1.395(5)
N5 C25 1.352(3)
N5 C21 1.357(3)
N1 C15 1.334(4)
N1 C11 1.378(4)
N4 C16 1.338(3)
N4 C20 1.360(3)
N2 C10 1.350(4)
N2 C6 1.351(4)
N9 C28 1.145(4)
C17 C18 1.353(5)
C17 C16 1.378(4)
C11 C12 1.382(4)
C11 C10 1.462(4)
C20 C19 1.388(4)
C20 C21 1.473(4)
C24 C25 1.369(4)
C12 C13 1.379(6)
C21 C22 1.381(4)
C18 C19 1.378(4)
C34 C33 1.362(5)
N3 C1 1.340(4)
N3 C5 1.364(4)
N7 C30 1.136(4)
C15 C14 1.384(5)
C33 C32 1.376(5)
C10 C9 1.389(4)
C31 C36 1.386(4)
C31 C32 1.398(4)
C37 C38 1.385(5)
C37 C48 1.389(5)
C39 C42 1.379(4)
C39 C40 1.388(4)
C5 C4 1.381(5)
C5 C6 1.465(5)
C40 C41 1.380(5)
C9 C8 1.384(6)
C13 C14 1.348(6)
C41 C44 1.362(6)
C4 C3 1.347(7)
C7 C8 1.352(6)
C7 C6 1.388(5)
C42 C43 1.381(5)
C38 C45 1.383(5)
C1 C2 1.406(5)
C2 C3 1.382(7)
C54 N11 1.136(4)
C49 C53 1.378(5)
C49 C50 1.379(5)
C48 C47 1.385(5)
C50 C51 1.386(5)
C53 C55 1.399(5)
C43 C44 1.369(5)
C47 C46 1.351(6)
C46 C45 1.360(6)
C52 C51 1.355(7)
C52 C55 1.358(7)
